data_4341918
loop_
_publ_author_name
'Chang, Mu-Chieh'
'Roewen, Peter'
'Travieso-Puente, Raquel'
'Lutz, Martin'
'Otten, Edwin'

_publ_section_title
;
 Formazanate Ligands as Structurally Versatile, Redox-Active Analogues of
 \b-Diketiminates in Zinc Chemistry.
;
_journal_issue 1
_journal_name_full 'Inorganic chemistry'
_journal_page_first 379
_journal_page_last 388
_journal_paper_doi 10.1021/ic5025873
_journal_volume 54
_journal_year 2015
_chemical_formula_moiety 'C46 H36 F10 N8 Zn'
_chemical_formula_sum 'C46 H36 F10 N8 Zn'
_chemical_formula_weight 956.20
_chemical_name_systematic
; 
 ? 
;
_space_group_IT_number 14
_symmetry_cell_setting monoclinic
_symmetry_space_group_name_Hall '-P 2yn'
_symmetry_space_group_name_H-M 'P 1 21/n 1'
_atom_sites_solution_hydrogens difmap
_atom_sites_solution_primary direct
_atom_sites_solution_secondary difmap
_audit_creation_method SHELXL-97
_cell_angle_alpha 90.00
_cell_angle_beta 101.165(3)
_cell_angle_gamma 90.00
_cell_formula_units_Z 4
_cell_length_a 11.1564(4)
_cell_length_b 16.0507(5)
_cell_length_c 24.0955(10)
_cell_measurement_reflns_used 33453
_cell_measurement_temperature 150(2)
_cell_measurement_theta_max 27.50
_cell_measurement_theta_min 1.53
_cell_volume 4233.1(3)
_computing_cell_refinement Peakref
_computing_data_collection Apex2
_computing_data_reduction 'Eval15, SADABS-2008/1'
_computing_structure_refinement 'SHELXL-97 (Sheldrick, 2008)'
_computing_structure_solution 'SHELXT (Sheldrick, 2012)'
_diffrn_ambient_temperature 150(2)
_diffrn_measured_fraction_theta_full 0.995
_diffrn_measured_fraction_theta_max 0.995
_diffrn_measurement_device_type 'Bruker Kappa ApexII'
_diffrn_measurement_method '\f and \w scans'
_diffrn_radiation_monochromator graphite
_diffrn_radiation_source 'fine-focus sealed tube'
_diffrn_radiation_type MoK\a
_diffrn_radiation_wavelength 0.71073
_diffrn_reflns_av_R_equivalents 0.0342
_diffrn_reflns_av_sigmaI/netI 0.0260
_diffrn_reflns_limit_h_max 14
_diffrn_reflns_limit_h_min -14
_diffrn_reflns_limit_k_max 20
_diffrn_reflns_limit_k_min -20
_diffrn_reflns_limit_l_max 31
_diffrn_reflns_limit_l_min -30
_diffrn_reflns_number 48788
_diffrn_reflns_theta_full 27.49
_diffrn_reflns_theta_max 27.49
_diffrn_reflns_theta_min 1.53
_exptl_absorpt_coefficient_mu 0.669
_exptl_absorpt_correction_T_max 0.7456
_exptl_absorpt_correction_T_min 0.5018
_exptl_absorpt_correction_type multi-scan
_exptl_absorpt_process_details SADABS-2008/1
_exptl_crystal_colour 'dark purple'
_exptl_crystal_density_diffrn 1.500
_exptl_crystal_density_method 'not measured'
_exptl_crystal_description block
_exptl_crystal_F_000 1952
_exptl_crystal_size_max 0.80
_exptl_crystal_size_mid 0.52
_exptl_crystal_size_min 0.23
_refine_diff_density_max 0.878
_refine_diff_density_min -0.520
_refine_diff_density_rms 0.076
_refine_ls_extinction_method none
_refine_ls_goodness_of_fit_ref 1.041
_refine_ls_hydrogen_treatment constr
_refine_ls_matrix_type full
_refine_ls_number_parameters 594
_refine_ls_number_reflns 9672
_refine_ls_number_restraints 0
_refine_ls_restrained_S_all 1.041
_refine_ls_R_factor_all 0.0679
_refine_ls_R_factor_gt 0.0508
_refine_ls_shift/su_max 0.007
_refine_ls_shift/su_mean 0.000
_refine_ls_structure_factor_coef Fsqd
_refine_ls_weighting_details 'calc w=1/[\s^2^(Fo^2^)+(0.0677P)^2^+4.5821P] where P=(Fo^2^+2Fc^2^)/3'
_refine_ls_weighting_scheme calc
_refine_ls_wR_factor_gt 0.1309
_refine_ls_wR_factor_ref 0.1428
_reflns_number_gt 7477
_reflns_number_total 9672
_reflns_threshold_expression I>2\s(I)
_cod_data_source_file ic5025873_si_004.cif
_cod_data_source_block l0413a
_cod_depositor_comments 'Adding full bibliography for 4341915--4341919.cif.'
_cod_original_sg_symbol_H-M 'P 21/n'
_cod_database_code 4341918

loop_
_symmetry_equiv_pos_as_xyz
'x, y, z'
'-x+1/2, y+1/2, -z+1/2'
'-x, -y, -z'
'x-1/2, -y-1/2, z-1/2'

loop_
_atom_site_label
_atom_site_type_symbol
_atom_site_fract_x
_atom_site_fract_y
_atom_site_fract_z
_atom_site_U_iso_or_equiv
_atom_site_adp_type
_atom_site_occupancy
_atom_site_symmetry_multiplicity
_atom_site_calc_flag
_atom_site_refinement_flags
Zn1 Zn 0.37110(3) 0.51079(2) 0.297251(13) 0.03407(10) Uani 1 1 d .
F11 F 0.47961(17) 0.68888(12) 0.30054(9) 0.0563(5) Uani 1 1 d .
F21 F 0.6557(2) 0.79119(14) 0.27713(13) 0.0811(7) Uani 1 1 d .
F31 F 0.7118(2) 0.79001(16) 0.17234(13) 0.0943(9) Uani 1 1 d .
F41 F 0.5916(2) 0.6834(2) 0.09206(11) 0.1021(10) Uani 1 1 d .
F51 F 0.4247(2) 0.5777(2) 0.11621(9) 0.0817(8) Uani 1 1 d .
N11 N 0.3572(2) 0.57664(17) 0.22639(10) 0.0418(6) Uani 1 1 d .
N21 N 0.2649(2) 0.55625(16) 0.18546(10) 0.0421(6) Uani 1 1 d .
N31 N 0.2118(2) 0.46033(15) 0.24857(9) 0.0365(5) Uani 1 1 d .
N41 N 0.1274(2) 0.41820(16) 0.26511(10) 0.0413(5) Uani 1 1 d .
C11 C 0.4424(3) 0.6314(2) 0.20951(14) 0.0473(8) Uani 1 1 d .
C21 C 0.5055(3) 0.6868(2) 0.24836(15) 0.0490(8) Uani 1 1 d .
C31 C 0.5964(3) 0.7410(2) 0.23675(18) 0.0591(10) Uani 1 1 d .
C41 C 0.6242(3) 0.7392(3) 0.1846(2) 0.0675(12) Uani 1 1 d .
C51 C 0.5644(3) 0.6872(3) 0.14467(18) 0.0672(12) Uani 1 1 d .
C61 C 0.4747(3) 0.6319(3) 0.15639(15) 0.0589(10) Uani 1 1 d .
C71 C 0.1848(3) 0.50081(19) 0.19639(12) 0.0400(6) Uani 1 1 d .
C81 C 0.0735(3) 0.48844(19) 0.15225(12) 0.0429(7) Uani 1 1 d .
C91 C 0.0540(4) 0.5451(2) 0.10650(15) 0.0611(10) Uani 1 1 d .
H91 H 0.1127 0.5874 0.1048 0.073 Uiso 1 1 calc R
C101 C -0.0477(5) 0.5401(2) 0.06461(17) 0.0762(13) Uani 1 1 d .
H101 H -0.0574 0.5784 0.0340 0.091 Uiso 1 1 calc R
C111 C -0.1375(4) 0.4802(2) 0.06570(16) 0.0650(11) Uani 1 1 d .
C121 C -0.1160(3) 0.4218(3) 0.10906(14) 0.0572(9) Uani 1 1 d .
H121 H -0.1728 0.3778 0.1095 0.069 Uiso 1 1 calc R
C131 C -0.0126(3) 0.4267(2) 0.15183(13) 0.0521(8) Uani 1 1 d .
H131 H -0.0011 0.3865 0.1814 0.062 Uiso 1 1 calc R
C141 C -0.2541(5) 0.4791(3) 0.0217(2) 0.0951(18) Uani 1 1 d .
H14A H -0.2920 0.5344 0.0193 0.143 Uiso 1 1 calc R
H14B H -0.3105 0.4380 0.0323 0.143 Uiso 1 1 calc R
H14C H -0.2354 0.4642 -0.0152 0.143 Uiso 1 1 calc R
C151 C 0.1646(3) 0.37379(17) 0.31643(11) 0.0358(6) Uani 1 1 d .
C161 C 0.2611(3) 0.31657(17) 0.32604(12) 0.0376(6) Uani 1 1 d .
C171 C 0.2836(3) 0.27386(17) 0.37755(13) 0.0410(6) Uani 1 1 d .
H171 H 0.3489 0.2349 0.3846 0.049 Uiso 1 1 calc R
C181 C 0.2140(3) 0.28639(18) 0.41870(12) 0.0401(6) Uani 1 1 d .
C191 C 0.1164(3) 0.34185(18) 0.40717(12) 0.0383(6) Uani 1 1 d .
H191 H 0.0679 0.3507 0.4350 0.046 Uiso 1 1 calc R
C201 C 0.0881(2) 0.38437(17) 0.35658(12) 0.0360(6) Uani 1 1 d .
C211 C 0.3352(3) 0.2937(2) 0.28171(15) 0.0526(8) Uani 1 1 d .
H21A H 0.4123 0.3246 0.2888 0.079 Uiso 1 1 calc R
H21B H 0.2888 0.3078 0.2441 0.079 Uiso 1 1 calc R
H21C H 0.3523 0.2337 0.2836 0.079 Uiso 1 1 calc R
C221 C 0.2387(3) 0.2386(2) 0.47372(15) 0.0549(8) Uani 1 1 d .
H22A H 0.3112 0.2036 0.4753 0.082 Uiso 1 1 calc R
H22B H 0.1681 0.2034 0.4762 0.082 Uiso 1 1 calc R
H22C H 0.2528 0.2779 0.5055 0.082 Uiso 1 1 calc R
C231 C -0.0202(3) 0.44214(19) 0.34460(13) 0.0437(7) Uani 1 1 d .
H23A H -0.0715 0.4334 0.3728 0.066 Uiso 1 1 calc R
H23B H -0.0678 0.4307 0.3068 0.066 Uiso 1 1 calc R
H23C H 0.0084 0.5000 0.3464 0.066 Uiso 1 1 calc R
F12 F 0.23316(15) 0.63689(11) 0.31361(7) 0.0431(4) Uani 1 1 d .
F22 F 0.05751(16) 0.73140(11) 0.34252(8) 0.0502(4) Uani 1 1 d .
F32 F -0.01719(18) 0.70391(13) 0.44271(9) 0.0622(5) Uani 1 1 d .
F42 F 0.08771(18) 0.57897(13) 0.51171(8) 0.0567(5) Uani 1 1 d .
F52 F 0.26058(16) 0.48571(11) 0.48564(7) 0.0435(4) Uani 1 1 d .
N12 N 0.3479(2) 0.51155(14) 0.37741(9) 0.0313(4) Uani 1 1 d .
N22 N 0.4098(2) 0.46128(14) 0.41602(9) 0.0318(5) Uani 1 1 d .
N32 N 0.5853(2) 0.43681(14) 0.37171(9) 0.0343(5) Uani 1 1 d .
N42 N 0.5438(2) 0.47387(14) 0.32455(9) 0.0333(5) Uani 1 1 d .
C12 C 0.2572(2) 0.55698(17) 0.39761(11) 0.0322(5) Uani 1 1 d .
C22 C 0.1984(2) 0.62095(18) 0.36335(11) 0.0356(6) Uani 1 1 d .
C32 C 0.1072(3) 0.66976(18) 0.37706(13) 0.0403(6) Uani 1 1 d .
C42 C 0.0692(3) 0.6555(2) 0.42770(14) 0.0441(7) Uani 1 1 d .
C52 C 0.1228(3) 0.5933(2) 0.46215(12) 0.0424(7) Uani 1 1 d .
C62 C 0.2160(2) 0.54466(17) 0.44849(11) 0.0351(6) Uani 1 1 d .
C72 C 0.5085(2) 0.42005(16) 0.40877(11) 0.0322(5) Uani 1 1 d .
C82 C 0.5576(2) 0.35725(16) 0.45246(10) 0.0313(5) Uani 1 1 d .
C92 C 0.5116(3) 0.34954(19) 0.50234(11) 0.0375(6) Uani 1 1 d .
H92 H 0.4485 0.3858 0.5090 0.045 Uiso 1 1 calc R
C102 C 0.5573(3) 0.28949(19) 0.54198(12) 0.0400(6) Uani 1 1 d .
H102 H 0.5247 0.2852 0.5755 0.048 Uiso 1 1 calc R
C112 C 0.6498(3) 0.23527(17) 0.53409(12) 0.0382(6) Uani 1 1 d .
C122 C 0.6949(3) 0.24332(18) 0.48434(13) 0.0426(7) Uani 1 1 d .
H122 H 0.7583 0.2073 0.4779 0.051 Uiso 1 1 calc R
C132 C 0.6493(3) 0.30257(18) 0.44415(12) 0.0389(6) Uani 1 1 d .
H132 H 0.6810 0.3060 0.4104 0.047 Uiso 1 1 calc R
C142 C 0.6993(3) 0.1699(2) 0.57746(14) 0.0493(7) Uani 1 1 d .
H14D H 0.6487 0.1197 0.5706 0.074 Uiso 1 1 calc R
H14E H 0.6979 0.1913 0.6154 0.074 Uiso 1 1 calc R
H14F H 0.7835 0.1563 0.5746 0.074 Uiso 1 1 calc R
C152 C 0.6404(2) 0.50891(17) 0.29945(11) 0.0332(5) Uani 1 1 d .
C162 C 0.6506(2) 0.48395(17) 0.24495(12) 0.0360(6) Uani 1 1 d .
C172 C 0.7385(3) 0.52393(19) 0.22005(12) 0.0402(6) Uani 1 1 d .
H172 H 0.7482 0.5070 0.1834 0.048 Uiso 1 1 calc R
C182 C 0.8116(3) 0.58712(19) 0.24699(13) 0.0420(7) Uani 1 1 d .
C192 C 0.7985(3) 0.60994(19) 0.30119(13) 0.0407(6) Uani 1 1 d .
H192 H 0.8487 0.6531 0.3201 0.049 Uiso 1 1 calc R
C202 C 0.7143(2) 0.57161(18) 0.32875(12) 0.0376(6) Uani 1 1 d .
C212 C 0.5718(3) 0.4158(2) 0.21403(13) 0.0488(7) Uani 1 1 d .
H21D H 0.5795 0.3656 0.2376 0.073 Uiso 1 1 calc R
H21E H 0.5983 0.4035 0.1784 0.073 Uiso 1 1 calc R
H21F H 0.4864 0.4340 0.2060 0.073 Uiso 1 1 calc R
C222 C 0.9043(3) 0.6302(2) 0.21903(16) 0.0559(9) Uani 1 1 d .
H22D H 0.9064 0.6897 0.2283 0.084 Uiso 1 1 calc R
H22E H 0.8816 0.6231 0.1779 0.084 Uiso 1 1 calc R
H22F H 0.9852 0.6058 0.2327 0.084 Uiso 1 1 calc R
C232 C 0.7031(3) 0.6004(2) 0.38717(13) 0.0501(8) Uani 1 1 d .
H23D H 0.7511 0.5637 0.4155 0.075 Uiso 1 1 calc R
H23E H 0.6172 0.5988 0.3908 0.075 Uiso 1 1 calc R
H23F H 0.7339 0.6576 0.3931 0.075 Uiso 1 1 calc R

loop_
_atom_site_aniso_label
_atom_site_aniso_U_11
_atom_site_aniso_U_22
_atom_site_aniso_U_33
_atom_site_aniso_U_23
_atom_site_aniso_U_13
_atom_site_aniso_U_12
Zn1 0.03273(17) 0.04379(19) 0.02903(17) 0.00497(13) 0.01425(12) 0.00396(13)
F11 0.0528(11) 0.0554(11) 0.0698(13) -0.0013(9) 0.0344(10) -0.0039(9)
F21 0.0597(13) 0.0534(12) 0.142(2) -0.0064(14) 0.0484(14) -0.0106(10)
F31 0.0657(14) 0.0847(17) 0.151(2) 0.0560(17) 0.0662(16) 0.0092(12)
F41 0.0761(16) 0.167(3) 0.0787(16) 0.0618(18) 0.0528(14) 0.0231(17)
F51 0.0626(13) 0.143(2) 0.0467(12) 0.0106(14) 0.0299(10) 0.0021(14)
N11 0.0376(12) 0.0566(15) 0.0344(12) 0.0120(11) 0.0153(10) 0.0074(11)
N21 0.0438(13) 0.0519(15) 0.0351(12) 0.0082(11) 0.0187(11) 0.0111(11)
N31 0.0398(12) 0.0411(12) 0.0316(11) 0.0014(9) 0.0142(10) 0.0055(10)
N41 0.0427(13) 0.0451(13) 0.0371(13) 0.0012(10) 0.0101(10) 0.0005(11)
C11 0.0363(15) 0.0610(19) 0.0503(17) 0.0264(15) 0.0228(13) 0.0157(14)
C21 0.0403(16) 0.0480(17) 0.065(2) 0.0187(15) 0.0260(15) 0.0098(13)
C31 0.0411(17) 0.058(2) 0.085(3) 0.0234(19) 0.0290(18) 0.0143(15)
C41 0.0462(19) 0.066(2) 0.099(3) 0.040(2) 0.036(2) 0.0126(17)
C51 0.050(2) 0.094(3) 0.068(2) 0.051(2) 0.0386(19) 0.025(2)
C61 0.0471(18) 0.090(3) 0.0436(18) 0.0252(18) 0.0199(15) 0.0140(18)
C71 0.0456(15) 0.0488(17) 0.0276(13) 0.0017(11) 0.0116(11) 0.0126(13)
C81 0.0524(17) 0.0460(16) 0.0308(14) -0.0048(12) 0.0093(12) 0.0121(13)
C91 0.089(3) 0.0434(18) 0.0434(18) 0.0022(14) -0.0057(18) 0.0042(18)
C101 0.114(4) 0.047(2) 0.053(2) -0.0043(17) -0.021(2) 0.004(2)
C111 0.076(3) 0.059(2) 0.051(2) -0.0152(17) -0.0097(18) 0.0183(19)
C121 0.0547(19) 0.074(2) 0.0423(18) -0.0142(16) 0.0074(15) 0.0064(17)
C131 0.0483(18) 0.071(2) 0.0375(16) -0.0004(15) 0.0104(14) 0.0103(16)
C141 0.103(4) 0.072(3) 0.088(3) -0.018(2) -0.037(3) 0.022(3)
C151 0.0387(14) 0.0375(14) 0.0316(13) -0.0018(11) 0.0081(11) -0.0050(11)
C161 0.0406(14) 0.0327(13) 0.0420(15) -0.0063(11) 0.0141(12) -0.0033(11)
C171 0.0415(15) 0.0294(13) 0.0521(17) -0.0012(12) 0.0093(13) 0.0019(11)
C181 0.0431(15) 0.0365(14) 0.0408(15) 0.0043(12) 0.0081(12) -0.0056(12)
C191 0.0392(14) 0.0391(14) 0.0390(15) 0.0004(11) 0.0138(12) -0.0033(11)
C201 0.0338(13) 0.0352(14) 0.0403(15) -0.0013(11) 0.0106(11) -0.0025(11)
C211 0.060(2) 0.0476(18) 0.0570(19) -0.0085(15) 0.0284(16) 0.0057(15)
C221 0.0556(19) 0.0550(19) 0.0531(19) 0.0191(16) 0.0082(16) -0.0030(15)
C231 0.0400(15) 0.0460(16) 0.0465(17) 0.0046(13) 0.0121(13) 0.0041(12)
F12 0.0441(9) 0.0506(10) 0.0396(9) 0.0123(7) 0.0204(7) 0.0098(7)
F22 0.0433(9) 0.0499(10) 0.0587(11) 0.0070(8) 0.0130(8) 0.0110(8)
F32 0.0559(11) 0.0670(13) 0.0726(13) -0.0053(10) 0.0348(10) 0.0184(10)
F42 0.0615(11) 0.0702(12) 0.0496(10) -0.0003(9) 0.0384(9) 0.0065(10)
F52 0.0511(10) 0.0497(10) 0.0361(9) 0.0063(7) 0.0245(8) 0.0048(8)
N12 0.0301(10) 0.0369(11) 0.0297(11) 0.0022(9) 0.0131(9) -0.0001(9)
N22 0.0339(11) 0.0349(11) 0.0293(11) 0.0018(9) 0.0129(9) -0.0019(9)
N32 0.0362(11) 0.0390(12) 0.0318(11) 0.0029(9) 0.0169(9) 0.0011(9)
N42 0.0328(11) 0.0407(12) 0.0304(11) 0.0027(9) 0.0156(9) 0.0026(9)
C12 0.0299(12) 0.0375(14) 0.0317(13) -0.0018(10) 0.0120(10) -0.0031(10)
C22 0.0320(13) 0.0417(15) 0.0362(14) 0.0019(11) 0.0140(11) -0.0013(11)
C32 0.0341(14) 0.0405(15) 0.0477(16) -0.0015(12) 0.0112(12) 0.0013(11)
C42 0.0340(14) 0.0502(17) 0.0529(18) -0.0099(14) 0.0203(13) 0.0024(12)
C52 0.0418(15) 0.0517(17) 0.0398(15) -0.0065(13) 0.0228(13) -0.0036(13)
C62 0.0368(14) 0.0377(14) 0.0340(14) -0.0001(11) 0.0149(11) -0.0017(11)
C72 0.0340(13) 0.0364(13) 0.0296(12) -0.0003(10) 0.0146(10) -0.0023(10)
C82 0.0330(13) 0.0348(13) 0.0283(12) 0.0014(10) 0.0115(10) -0.0030(10)
C92 0.0389(14) 0.0446(15) 0.0329(13) 0.0022(11) 0.0168(11) -0.0005(11)
C102 0.0436(15) 0.0473(16) 0.0332(14) 0.0060(12) 0.0171(12) -0.0035(12)
C112 0.0419(15) 0.0340(14) 0.0401(15) 0.0045(11) 0.0118(12) -0.0057(11)
C122 0.0464(16) 0.0394(15) 0.0467(16) 0.0061(12) 0.0207(13) 0.0066(12)
C132 0.0432(15) 0.0435(15) 0.0348(14) 0.0027(11) 0.0193(12) 0.0012(12)
C142 0.0575(19) 0.0446(17) 0.0468(18) 0.0115(14) 0.0128(15) -0.0035(14)
C152 0.0297(12) 0.0419(14) 0.0320(13) 0.0075(11) 0.0159(10) 0.0057(10)
C162 0.0357(13) 0.0411(14) 0.0354(14) 0.0060(11) 0.0177(11) 0.0091(11)
C172 0.0400(15) 0.0492(16) 0.0382(15) 0.0079(12) 0.0250(12) 0.0120(12)
C182 0.0329(14) 0.0478(16) 0.0513(17) 0.0134(13) 0.0229(13) 0.0094(12)
C192 0.0337(14) 0.0456(16) 0.0460(16) 0.0087(13) 0.0154(12) 0.0006(12)
C202 0.0359(14) 0.0453(15) 0.0347(14) 0.0061(12) 0.0148(11) 0.0052(12)
C212 0.0538(18) 0.0551(18) 0.0438(17) -0.0062(14) 0.0245(14) -0.0019(15)
C222 0.0491(18) 0.063(2) 0.066(2) 0.0157(17) 0.0363(17) 0.0034(15)
C232 0.0591(19) 0.0544(19) 0.0416(16) -0.0040(14) 0.0215(15) -0.0134(15)

loop_
_atom_type_symbol
_atom_type_description
_atom_type_scat_dispersion_real
_atom_type_scat_dispersion_imag
_atom_type_scat_source
C C 0.0033 0.0016 'International Tables Vol C Tables 4.2.6.8 and 6.1.1.4'
H H 0.0000 0.0000 'International Tables Vol C Tables 4.2.6.8 and 6.1.1.4'
F F 0.0171 0.0103 'International Tables Vol C Tables 4.2.6.8 and 6.1.1.4'
N N 0.0061 0.0033 'International Tables Vol C Tables 4.2.6.8 and 6.1.1.4'
Zn Zn 0.2839 1.4301 'International Tables Vol C Tables 4.2.6.8 and 6.1.1.4'

loop_
_geom_angle_atom_site_label_1
_geom_angle_atom_site_label_2
_geom_angle_atom_site_label_3
_geom_angle
N11 Zn1 N12 145.46(10)
N11 Zn1 N42 110.48(9)
N12 Zn1 N42 88.90(9)
N11 Zn1 N31 78.92(10)
N12 Zn1 N31 106.80(9)
N42 Zn1 N31 136.75(9)
N21 N11 C11 114.2(2)
N21 N11 Zn1 115.42(19)
C11 N11 Zn1 129.3(2)
N11 N21 C71 118.5(2)
N41 N31 C71 118.8(2)
N41 N31 Zn1 128.61(18)
C71 N31 Zn1 109.66(19)
N31 N41 C151 115.3(2)
C21 C11 C61 115.5(3)
C21 C11 N11 119.2(3)
C61 C11 N11 125.2(4)
F11 C21 C11 118.5(3)
F11 C21 C31 117.7(3)
C11 C21 C31 123.8(3)
F21 C31 C41 121.3(3)
F21 C31 C21 120.2(3)
C41 C31 C21 118.4(4)
F31 C41 C51 119.9(4)
F31 C41 C31 119.8(5)
C51 C41 C31 120.4(3)
C41 C51 F41 121.6(4)
C41 C51 C61 121.4(3)
F41 C51 C61 117.0(4)
F51 C61 C11 120.9(3)
F51 C61 C51 118.5(3)
C11 C61 C51 120.5(4)
N21 C71 N31 117.1(3)
N21 C71 C81 116.8(3)
N31 C71 C81 126.0(3)
C131 C81 C91 117.1(3)
C131 C81 C71 125.9(3)
C91 C81 C71 117.0(3)
C101 C91 C81 121.2(4)
C101 C91 H91 119.4
C81 C91 H91 119.4
C91 C101 C111 121.6(4)
C91 C101 H101 119.2
C111 C101 H101 119.2
C101 C111 C121 117.4(4)
C101 C111 C141 121.3(4)
C121 C111 C141 121.3(4)
C131 C121 C111 121.1(4)
C131 C121 H121 119.5
C111 C121 H121 119.5
C81 C131 C121 121.4(3)
C81 C131 H131 119.3
C121 C131 H131 119.3
C111 C141 H14A 109.5
C111 C141 H14B 109.5
H14A C141 H14B 109.5
C111 C141 H14C 109.5
H14A C141 H14C 109.5
H14B C141 H14C 109.5
C161 C151 N41 124.1(2)
C161 C151 C201 120.7(3)
N41 C151 C201 114.9(2)
C171 C161 C151 118.0(3)
C171 C161 C211 118.5(3)
C151 C161 C211 123.3(3)
C181 C171 C161 122.3(3)
C181 C171 H171 118.9
C161 C171 H171 118.9
C171 C181 C191 118.3(3)
C171 C181 C221 121.5(3)
C191 C181 C221 120.2(3)
C201 C191 C181 122.0(3)
C201 C191 H191 119.0
C181 C191 H191 119.0
C191 C201 C151 118.6(3)
C191 C201 C231 120.8(3)
C151 C201 C231 120.6(3)
C161 C211 H21A 109.5
C161 C211 H21B 109.5
H21A C211 H21B 109.5
C161 C211 H21C 109.5
H21A C211 H21C 109.5
H21B C211 H21C 109.5
C181 C221 H22A 109.5
C181 C221 H22B 109.5
H22A C221 H22B 109.5
C181 C221 H22C 109.5
H22A C221 H22C 109.5
H22B C221 H22C 109.5
C201 C231 H23A 109.5
C201 C231 H23B 109.5
H23A C231 H23B 109.5
C201 C231 H23C 109.5
H23A C231 H23C 109.5
H23B C231 H23C 109.5
N22 N12 C12 112.7(2)
N22 N12 Zn1 121.94(16)
C12 N12 Zn1 125.00(17)
N12 N22 C72 123.2(2)
N42 N32 C72 120.0(2)
N32 N42 C152 112.3(2)
N32 N42 Zn1 125.86(16)
C152 N42 Zn1 119.64(17)
C22 C12 C62 115.0(2)
C22 C12 N12 117.6(2)
C62 C12 N12 127.4(2)
F12 C22 C32 117.2(2)
F12 C22 C12 118.6(2)
C32 C22 C12 124.1(3)
F22 C32 C22 120.5(3)
F22 C32 C42 120.5(3)
C22 C32 C42 119.0(3)
F32 C42 C52 121.0(3)
F32 C42 C32 120.0(3)
C52 C42 C32 119.0(3)
F42 C52 C42 119.8(3)
F42 C52 C62 118.3(3)
C42 C52 C62 121.9(3)
F52 C62 C52 116.0(2)
F52 C62 C12 123.0(2)
C52 C62 C12 120.9(3)
N22 C72 N32 128.6(2)
N22 C72 C82 116.6(2)
N32 C72 C82 113.7(2)
C132 C82 C92 118.0(2)
C132 C82 C72 120.5(2)
C92 C82 C72 121.5(2)
C102 C92 C82 120.4(3)
C102 C92 H92 119.8
C82 C92 H92 119.8
C92 C102 C112 121.8(2)
C92 C102 H102 119.1
C112 C102 H102 119.1
C102 C112 C122 117.4(3)
C102 C112 C142 121.5(3)
C122 C112 C142 121.1(3)
C132 C122 C112 121.5(3)
C132 C122 H122 119.3
C112 C122 H122 119.3
C122 C132 C82 120.9(2)
C122 C132 H132 119.5
C82 C132 H132 119.5
C112 C142 H14D 109.5
C112 C142 H14E 109.5
H14D C142 H14E 109.5
C112 C142 H14F 109.5
H14D C142 H14F 109.5
H14E C142 H14F 109.5
C162 C152 C202 122.1(2)
C162 C152 N42 118.9(2)
C202 C152 N42 118.8(2)
C152 C162 C172 117.5(3)
C152 C162 C212 121.8(2)
C172 C162 C212 120.7(3)
C182 C172 C162 122.2(3)
C182 C172 H172 118.9
C162 C172 H172 118.9
C172 C182 C192 118.3(2)
C172 C182 C222 121.3(3)
C192 C182 C222 120.3(3)
C182 C192 C202 122.3(3)
C182 C192 H192 118.9
C202 C192 H192 118.9
C192 C202 C152 117.5(3)
C192 C202 C232 119.6(3)
C152 C202 C232 122.9(2)
C162 C212 H21D 109.5
C162 C212 H21E 109.5
H21D C212 H21E 109.5
C162 C212 H21F 109.5
H21D C212 H21F 109.5
H21E C212 H21F 109.5
C182 C222 H22D 109.5
C182 C222 H22E 109.5
H22D C222 H22E 109.5
C182 C222 H22F 109.5
H22D C222 H22F 109.5
H22E C222 H22F 109.5
C202 C232 H23D 109.5
C202 C232 H23E 109.5
H23D C232 H23E 109.5
C202 C232 H23F 109.5
H23D C232 H23F 109.5
H23E C232 H23F 109.5

loop_
_geom_bond_atom_site_label_1
_geom_bond_atom_site_label_2
_geom_bond_distance
Zn1 N11 1.988(2)
Zn1 N12 1.998(2)
Zn1 N42 2.001(2)
Zn1 N31 2.094(2)
F11 C21 1.344(4)
F21 C31 1.336(5)
F31 C41 1.349(4)
F41 C51 1.361(4)
F51 C61 1.340(5)
N11 N21 1.322(4)
N11 C11 1.412(4)
N21 C71 1.323(4)
N31 N41 1.284(3)
N31 C71 1.395(4)
N41 C151 1.418(4)
C11 C21 1.381(5)
C11 C61 1.395(4)
C21 C31 1.406(5)
C31 C41 1.352(6)
C41 C51 1.348(6)
C51 C61 1.406(5)
C71 C81 1.483(4)
C81 C131 1.379(5)
C81 C91 1.413(5)
C91 C101 1.367(5)
C91 H91 0.9500
C101 C111 1.392(7)
C101 H101 0.9500
C111 C121 1.390(6)
C111 C141 1.511(6)
C121 C131 1.392(5)
C121 H121 0.9500
C131 H131 0.9500
C141 H14A 0.9800
C141 H14B 0.9800
C141 H14C 0.9800
C151 C161 1.400(4)
C151 C201 1.419(4)
C161 C171 1.397(4)
C161 C211 1.517(4)
C171 C181 1.388(4)
C171 H171 0.9500
C181 C191 1.392(4)
C181 C221 1.510(4)
C191 C201 1.379(4)
C191 H191 0.9500
C201 C231 1.505(4)
C211 H21A 0.9800
C211 H21B 0.9800
C211 H21C 0.9800
C221 H22A 0.9800
C221 H22B 0.9800
C221 H22C 0.9800
C231 H23A 0.9800
C231 H23B 0.9800
C231 H23C 0.9800
F12 C22 1.354(3)
F22 C32 1.342(3)
F32 C42 1.341(3)
F42 C52 1.347(3)
F52 C62 1.331(3)
N12 N22 1.321(3)
N12 C12 1.408(3)
N22 C72 1.324(3)
N32 N42 1.287(3)
N32 C72 1.379(3)
N42 C152 1.447(3)
C12 C22 1.399(4)
C12 C62 1.404(3)
C22 C32 1.374(4)
C32 C42 1.386(4)
C42 C52 1.361(5)
C52 C62 1.390(4)
C72 C82 1.484(4)
C82 C132 1.392(4)
C82 C92 1.401(3)
C92 C102 1.383(4)
C92 H92 0.9500
C102 C112 1.391(4)
C102 H102 0.9500
C112 C122 1.392(4)
C112 C142 1.508(4)
C122 C132 1.382(4)
C122 H122 0.9500
C132 H132 0.9500
C142 H14D 0.9800
C142 H14E 0.9800
C142 H14F 0.9800
C152 C162 1.399(4)
C152 C202 1.402(4)
C162 C172 1.401(4)
C162 C212 1.507(4)
C172 C182 1.382(5)
C172 H172 0.9500
C182 C192 1.391(4)
C182 C222 1.507(4)
C192 C202 1.394(4)
C192 H192 0.9500
C202 C232 1.510(4)
C212 H21D 0.9800
C212 H21E 0.9800
C212 H21F 0.9800
C222 H22D 0.9800
C222 H22E 0.9800
C222 H22F 0.9800
C232 H23D 0.9800
C232 H23E 0.9800
C232 H23F 0.9800

loop_
_geom_torsion_atom_site_label_1
_geom_torsion_atom_site_label_2
_geom_torsion_atom_site_label_3
_geom_torsion_atom_site_label_4
_geom_torsion
N12 Zn1 N11 N21 -106.0(2)
N42 Zn1 N11 N21 133.56(19)
N31 Zn1 N11 N21 -2.42(19)
N12 Zn1 N11 C11 86.6(3)
N42 Zn1 N11 C11 -33.8(3)
N31 Zn1 N11 C11 -169.8(3)
C11 N11 N21 C71 175.5(3)
Zn1 N11 N21 C71 6.2(3)
N11 Zn1 N31 N41 -161.3(3)
N12 Zn1 N31 N41 -16.5(3)
N42 Zn1 N31 N41 90.5(3)
N11 Zn1 N31 C71 -1.29(18)
N12 Zn1 N31 C71 143.56(17)
N42 Zn1 N31 C71 -109.48(19)
C71 N31 N41 C151 175.3(2)
Zn1 N31 N41 C151 -26.2(3)
N21 N11 C11 C21 149.5(3)
Zn1 N11 C11 C21 -43.0(4)
N21 N11 C11 C61 -34.0(4)
Zn1 N11 C11 C61 133.5(3)
C61 C11 C21 F11 -179.4(3)
N11 C11 C21 F11 -2.6(4)
C61 C11 C21 C31 0.0(5)
N11 C11 C21 C31 176.8(3)
F11 C21 C31 F21 1.3(4)
C11 C21 C31 F21 -178.1(3)
F11 C21 C31 C41 179.5(3)
C11 C21 C31 C41 0.1(5)
F21 C31 C41 F31 -1.2(5)
C21 C31 C41 F31 -179.4(3)
F21 C31 C41 C51 179.0(3)
C21 C31 C41 C51 0.8(5)
F31 C41 C51 F41 1.1(5)
C31 C41 C51 F41 -179.1(3)
F31 C41 C51 C61 178.4(3)
C31 C41 C51 C61 -1.8(6)
C21 C11 C61 F51 176.2(3)
N11 C11 C61 F51 -0.3(5)
C21 C11 C61 C51 -1.0(5)
N11 C11 C61 C51 -177.6(3)
C41 C51 C61 F51 -175.4(3)
F41 C51 C61 F51 2.1(5)
C41 C51 C61 C11 2.0(5)
F41 C51 C61 C11 179.4(3)
N11 N21 C71 N31 -7.5(4)
N11 N21 C71 C81 171.6(2)
N41 N31 C71 N21 167.2(2)
Zn1 N31 C71 N21 5.0(3)
N41 N31 C71 C81 -11.8(4)
Zn1 N31 C71 C81 -174.0(2)
N21 C71 C81 C131 170.9(3)
N31 C71 C81 C131 -10.1(5)
N21 C71 C81 C91 -9.1(4)
N31 C71 C81 C91 169.9(3)
C131 C81 C91 C101 1.9(5)
C71 C81 C91 C101 -178.1(4)
C81 C91 C101 C111 1.3(7)
C91 C101 C111 C121 -4.4(6)
C91 C101 C111 C141 175.3(4)
C101 C111 C121 C131 4.4(5)
C141 C111 C121 C131 -175.3(4)
C91 C81 C131 C121 -1.9(5)
C71 C81 C131 C121 178.2(3)
C111 C121 C131 C81 -1.3(5)
N31 N41 C151 C161 -55.1(4)
N31 N41 C151 C201 131.5(3)
N41 C151 C161 C171 -176.6(3)
C201 C151 C161 C171 -3.5(4)
N41 C151 C161 C211 -1.7(4)
C201 C151 C161 C211 171.4(3)
C151 C161 C171 C181 0.1(4)
C211 C161 C171 C181 -175.0(3)
C161 C171 C181 C191 1.8(4)
C161 C171 C181 C221 179.1(3)
C171 C181 C191 C201 -0.3(4)
C221 C181 C191 C201 -177.6(3)
C181 C191 C201 C151 -3.0(4)
C181 C191 C201 C231 178.3(3)
C161 C151 C201 C191 4.9(4)
N41 C151 C201 C191 178.6(2)
C161 C151 C201 C231 -176.3(3)
N41 C151 C201 C231 -2.6(4)
N11 Zn1 N12 N22 -155.22(19)
N42 Zn1 N12 N22 -29.1(2)
N31 Zn1 N12 N22 109.9(2)
N11 Zn1 N12 C12 32.2(3)
N42 Zn1 N12 C12 158.3(2)
N31 Zn1 N12 C12 -62.6(2)
C12 N12 N22 C72 -171.7(2)
Zn1 N12 N22 C72 14.9(3)
C72 N32 N42 C152 162.3(2)
C72 N32 N42 Zn1 -0.7(3)
N11 Zn1 N42 N32 173.3(2)
N12 Zn1 N42 N32 22.6(2)
N31 Zn1 N42 N32 -91.1(2)
N11 Zn1 N42 C152 11.6(2)
N12 Zn1 N42 C152 -139.2(2)
N31 Zn1 N42 C152 107.2(2)
N22 N12 C12 C22 170.7(2)
Zn1 N12 C12 C22 -16.2(3)
N22 N12 C12 C62 -10.7(4)
Zn1 N12 C12 C62 162.5(2)
C62 C12 C22 F12 179.8(2)
N12 C12 C22 F12 -1.4(4)
C62 C12 C22 C32 0.3(4)
N12 C12 C22 C32 179.1(3)
F12 C22 C32 F22 -1.2(4)
C12 C22 C32 F22 178.3(3)
F12 C22 C32 C42 -179.9(3)
C12 C22 C32 C42 -0.4(5)
F22 C32 C42 F32 -0.5(4)
C22 C32 C42 F32 178.1(3)
F22 C32 C42 C52 -179.0(3)
C22 C32 C42 C52 -0.4(5)
F32 C42 C52 F42 1.0(5)
C32 C42 C52 F42 179.5(3)
F32 C42 C52 C62 -177.3(3)
C32 C42 C52 C62 1.2(5)
F42 C52 C62 F52 1.8(4)
C42 C52 C62 F52 -179.8(3)
F42 C52 C62 C12 -179.6(3)
C42 C52 C62 C12 -1.2(5)
C22 C12 C62 F52 178.9(2)
N12 C12 C62 F52 0.3(4)
C22 C12 C62 C52 0.5(4)
N12 C12 C62 C52 -178.2(3)
N12 N22 C72 N32 20.8(4)
N12 N22 C72 C82 -171.7(2)
N42 N32 C72 N22 -28.8(4)
N42 N32 C72 C82 163.4(2)
N22 C72 C82 C132 170.4(3)
N32 C72 C82 C132 -20.3(4)
N22 C72 C82 C92 -7.9(4)
N32 C72 C82 C92 161.4(3)
C132 C82 C92 C102 0.5(4)
C72 C82 C92 C102 178.8(3)
C82 C92 C102 C112 0.2(4)
C92 C102 C112 C122 -0.3(4)
C92 C102 C112 C142 -180.0(3)
C102 C112 C122 C132 -0.2(4)
C142 C112 C122 C132 179.4(3)
C112 C122 C132 C82 0.9(5)
C92 C82 C132 C122 -1.0(4)
C72 C82 C132 C122 -179.4(3)
N32 N42 C152 C162 122.3(3)
Zn1 N42 C152 C162 -73.6(3)
N32 N42 C152 C202 -62.8(3)
Zn1 N42 C152 C202 101.3(3)
C202 C152 C162 C172 0.1(4)
N42 C152 C162 C172 174.9(2)
C202 C152 C162 C212 179.3(3)
N42 C152 C162 C212 -6.0(4)
C152 C162 C172 C182 -1.4(4)
C212 C162 C172 C182 179.5(3)
C162 C172 C182 C192 1.5(4)
C162 C172 C182 C222 -179.0(3)
C172 C182 C192 C202 -0.3(4)
C222 C182 C192 C202 -179.8(3)
C182 C192 C202 C152 -0.9(4)
C182 C192 C202 C232 -178.9(3)
C162 C152 C202 C192 1.0(4)
N42 C152 C202 C192 -173.8(2)
C162 C152 C202 C232 178.9(3)
N42 C152 C202 C232 4.1(4)
